data_2204970
loop_
_publ_author_name
'Tamil Selvi Pitchumony'
'Helen Stoeckli-Evans'

_publ_section_title
;
 An orthorhombic polymorph of naphthalene-2,3-dicarbonitrile
;
_journal_issue 1
_journal_name_full 'Acta Crystallographica Section E'
_journal_page_first o40
_journal_page_last o41
_journal_paper_doi 10.1107/S1600536804031757
_journal_volume 61
_journal_year 2005
_chemical_formula_iupac 'C12 H6 N2'
_chemical_formula_moiety 'C12 H6 N2'
_chemical_formula_sum 'C12 H6 N2'
_chemical_formula_weight 178.19
_chemical_name_systematic
;
naphthalene-2,3-dicarbonitrile
;
_space_group_IT_number 19
_symmetry_cell_setting orthorhombic
_symmetry_space_group_name_Hall 'P 2ac 2ab'
_symmetry_space_group_name_H-M 'P 21 21 21'
_atom_sites_solution_hydrogens difmap
_atom_sites_solution_primary direct
_atom_sites_solution_secondary difmap
_audit_creation_method SHELXL-97
_cell_angle_alpha 90.00
_cell_angle_beta 90.00
_cell_angle_gamma 90.00
_cell_formula_units_Z 4
_cell_length_a 3.8144(5)
_cell_length_b 12.175(2)
_cell_length_c 18.806(3)
_cell_measurement_reflns_used 6447
_cell_measurement_temperature 153(2)
_cell_measurement_theta_max 26.07
_cell_measurement_theta_min 1.67
_cell_volume 873.4(2)
_computing_cell_refinement X-AREA
_computing_data_collection 'X-AREA (Stoe & Cie, 2004)'
_computing_data_reduction 'X-RED32 (Stoe & Cie, 2004)'
_computing_molecular_graphics 'PLATON  (Spek, 2003)'
_computing_publication_material SHELXL97
_computing_structure_refinement 'SHELXL97 (Sheldrick, 1997)'
_computing_structure_solution 'SHELXS97 (Sheldrick, 1990)'
_diffrn_ambient_temperature 153(2)
_diffrn_detector_area_resol_mean 0.81\%A
_diffrn_measured_fraction_theta_full 0.993
_diffrn_measured_fraction_theta_max 0.993
_diffrn_measurement_device '2-circle goniometer'
_diffrn_measurement_device_type 'Stoe IPDS-II'
_diffrn_measurement_method '\f or \w scans?'
_diffrn_radiation_monochromator graphite
_diffrn_radiation_source 'fine-focus sealed tube'
_diffrn_radiation_type MoK\a
_diffrn_radiation_wavelength 0.71073
_diffrn_reflns_av_R_equivalents 0.0659
_diffrn_reflns_av_sigmaI/netI 0.0319
_diffrn_reflns_limit_h_max 4
_diffrn_reflns_limit_h_min -4
_diffrn_reflns_limit_k_max 15
_diffrn_reflns_limit_k_min -15
_diffrn_reflns_limit_l_max 21
_diffrn_reflns_limit_l_min -23
_diffrn_reflns_number 6296
_diffrn_reflns_theta_full 26.07
_diffrn_reflns_theta_max 26.07
_diffrn_reflns_theta_min 1.99
_diffrn_standards_decay_% 0
_diffrn_standards_number 0
_exptl_absorpt_coefficient_mu 0.083
_exptl_absorpt_correction_type none
_exptl_crystal_colour colourless
_exptl_crystal_density_diffrn 1.355
_exptl_crystal_density_meas ?
_exptl_crystal_density_method 'not measured'
_exptl_crystal_description block
_exptl_crystal_F_000 368
_exptl_crystal_size_max 0.45
_exptl_crystal_size_mid 0.25
_exptl_crystal_size_min 0.15
_refine_diff_density_max 0.118
_refine_diff_density_min -0.142
_refine_ls_abs_structure_details 'none; Friedel pairs merged'
_refine_ls_extinction_method none
_refine_ls_goodness_of_fit_ref 0.869
_refine_ls_hydrogen_treatment refall
_refine_ls_matrix_type full
_refine_ls_number_parameters 151
_refine_ls_number_reflns 1054
_refine_ls_number_restraints 0
_refine_ls_restrained_S_all 0.869
_refine_ls_R_factor_all 0.0435
_refine_ls_R_factor_gt 0.0373
_refine_ls_shift/su_max <0.001
_refine_ls_shift/su_mean <0.001
_refine_ls_structure_factor_coef Fsqd
_refine_ls_weighting_details 'calc w1/[\s^2^(Fo^2^)+(0.0678P)^2^] where P(Fo^2^+2Fc^2^)/3'
_refine_ls_weighting_scheme calc
_refine_ls_wR_factor_gt 0.0991
_refine_ls_wR_factor_ref 0.1048
_reflns_number_gt 915
_reflns_number_total 1054
_reflns_threshold_expression I>2\s(I)
_cod_data_source_file sj6037.cif
_cod_data_source_block I
_cod_depositor_comments
;
The following automatic conversions were performed:

'_exptl_crystal_density_meas' value 'none' was changed to '?' - the
value is perceived as not measured.

Automatic conversion script
Id: cif_fix_values 3008 2015-01-20 13:52:24Z robertas 
;
_cod_database_code 2204970
_cod_database_fobs_code 2204970

loop_
_symmetry_equiv_pos_as_xyz
'x, y, z'
'-x+1/2, -y, z+1/2'
'x+1/2, -y+1/2, -z'
'-x, y+1/2, -z+1/2'

loop_
_atom_site_label
_atom_site_fract_x
_atom_site_fract_y
_atom_site_fract_z
_atom_site_U_iso_or_equiv
_atom_site_adp_type
_atom_site_calc_flag
_atom_site_occupancy
_atom_site_type_symbol
N1 0.5375(5) 0.36284(13) 0.31544(8) 0.0492(5) Uani d 1 N
N2 0.2937(5) 0.67649(13) 0.33499(9) 0.0492(4) Uani d 1 N
C1 -0.0198(5) 0.62915(14) 0.16283(9) 0.0376(4) Uani d 1 C
H1 -0.093(6) 0.7065(18) 0.1693(9) 0.036(5) Uiso d 1 H
C2 0.1440(5) 0.57532(14) 0.21771(9) 0.0363(4) Uani d 1 C
C3 0.2388(5) 0.46213(14) 0.20996(9) 0.0367(4) Uani d 1 C
C4 0.1722(5) 0.40828(15) 0.14776(10) 0.0387(4) Uani d 1 C
H4 0.243(6) 0.3321(17) 0.1415(10) 0.039(5) Uiso d 1 H
C5 -0.0706(6) 0.40796(17) 0.02555(10) 0.0447(5) Uani d 1 C
H5 -0.016(7) 0.3286(19) 0.0198(11) 0.055(6) Uiso d 1 H
C6 -0.2324(6) 0.46300(18) -0.02889(11) 0.0502(5) Uani d 1 C
H6 -0.282(8) 0.427(2) -0.0739(13) 0.060(7) Uiso d 1 H
C7 -0.3309(6) 0.57365(19) -0.02107(11) 0.0485(5) Uani d 1 C
H7 -0.435(7) 0.610(2) -0.0627(13) 0.068(7) Uiso d 1 H
C8 -0.2647(6) 0.62829(16) 0.04127(10) 0.0427(5) Uani d 1 C
H8 -0.341(6) 0.7043(19) 0.0479(10) 0.044(5) Uiso d 1 H
C9 -0.0951(5) 0.57420(14) 0.09836(9) 0.0380(4) Uani d 1 C
C10 0.0024(5) 0.46204(15) 0.09042(9) 0.0388(4) Uani d 1 C
C11 0.4059(5) 0.40701(14) 0.26844(10) 0.0390(4) Uani d 1 C
C12 0.2243(6) 0.63200(14) 0.28299(9) 0.0401(4) Uani d 1 C

loop_
_atom_site_aniso_label
_atom_site_aniso_U_11
_atom_site_aniso_U_22
_atom_site_aniso_U_33
_atom_site_aniso_U_12
_atom_site_aniso_U_13
_atom_site_aniso_U_23
N1 0.0576(11) 0.0388(8) 0.0512(9) 0.0007(8) -0.0056(9) 0.0027(7)
N2 0.0583(11) 0.0386(8) 0.0509(9) 0.0008(8) -0.0035(9) -0.0034(7)
C1 0.0365(9) 0.0295(7) 0.0469(9) -0.0003(8) 0.0038(9) 0.0020(6)
C2 0.0354(9) 0.0325(8) 0.0410(9) -0.0035(7) 0.0043(7) 0.0004(7)
C3 0.0355(9) 0.0320(8) 0.0427(9) -0.0008(8) 0.0017(8) 0.0034(6)
C4 0.0390(10) 0.0298(8) 0.0473(10) -0.0018(8) 0.0038(8) 0.0005(7)
C5 0.0439(10) 0.0427(9) 0.0476(10) -0.0005(9) 0.0018(9) -0.0057(8)
C6 0.0446(11) 0.0631(13) 0.0428(10) -0.0019(11) -0.0001(9) -0.0046(8)
C7 0.0427(11) 0.0590(12) 0.0438(10) 0.0005(10) 0.0028(9) 0.0064(9)
C8 0.0394(11) 0.0430(10) 0.0458(10) 0.0012(9) 0.0022(9) 0.0074(8)
C9 0.0357(9) 0.0355(9) 0.0429(9) -0.0010(8) 0.0047(8) 0.0031(7)
C10 0.0365(10) 0.0368(9) 0.0431(9) -0.0023(9) 0.0040(8) -0.0002(7)
C11 0.0401(10) 0.0307(7) 0.0463(9) -0.0026(8) 0.0003(9) 0.0011(7)
C12 0.0422(11) 0.0320(8) 0.0460(10) 0.0004(8) 0.0011(9) 0.0006(7)

loop_
_atom_type_symbol
_atom_type_description
_atom_type_scat_dispersion_real
_atom_type_scat_dispersion_imag
_atom_type_scat_source
C C 0.0033 0.0000 'International Tables Vol C Tables 4.2.6.8 and 6.1.1.4'
H H 0.0000 0.0000 'International Tables Vol C Tables 4.2.6.8 and 6.1.1.4'
N N 0.0061 0.0000 'International Tables Vol C Tables 4.2.6.8 and 6.1.1.4'

loop_
_geom_angle_atom_site_label_1
_geom_angle_atom_site_label_2
_geom_angle_atom_site_label_3
_geom_angle
C2 C1 C9 120.74(15)
C2 C1 H1 119.4(11)
C9 C1 H1 119.9(11)
C1 C2 C3 119.85(16)
C1 C2 C12 120.56(15)
C3 C2 C12 119.58(17)
C4 C3 C2 120.16(16)
C4 C3 C11 120.93(15)
C2 C3 C11 118.91(16)
C3 C4 C10 120.99(15)
C3 C4 H4 120.6(12)
C10 C4 H4 118.4(12)
C6 C5 C10 120.37(18)
C6 C5 H5 119.2(12)
C10 C5 H5 120.3(12)
C5 C6 C7 120.70(19)
C5 C6 H6 121.1(15)
C7 C6 H6 118.2(15)
C8 C7 C6 120.3(2)
C8 C7 H7 122.6(15)
C6 C7 H7 117.0(15)
C7 C8 C9 120.45(18)
C7 C8 H8 120.9(12)
C9 C8 H8 118.6(12)
C8 C9 C1 121.52(16)
C8 C9 C10 119.09(17)
C1 C9 C10 119.39(16)
C5 C10 C4 122.08(16)
C5 C10 C9 119.07(17)
C4 C10 C9 118.85(16)
N1 C11 C3 179.5(2)
N2 C12 C2 178.9(2)

loop_
_geom_bond_atom_site_label_1
_geom_bond_atom_site_label_2
_geom_bond_distance
N1 C11 1.150(2)
N2 C12 1.149(2)
C1 C2 1.373(3)
C1 C9 1.414(2)
C1 H1 0.99(2)
C2 C3 1.432(2)
C2 C12 1.441(2)
C3 C4 1.365(3)
C3 C11 1.437(3)
C4 C10 1.418(3)
C4 H4 0.97(2)
C5 C6 1.371(3)
C5 C10 1.414(3)
C5 H5 1.00(2)
C6 C7 1.406(3)
C6 H6 0.97(2)
C7 C8 1.371(3)
C7 H7 0.98(3)
C8 C9 1.416(3)
C8 H8 0.98(2)
C9 C10 1.423(2)

loop_
_geom_hbond_atom_site_label_D
_geom_hbond_atom_site_label_H
_geom_hbond_atom_site_label_A
_geom_hbond_site_symmetry_A
_geom_hbond_distance_DH
_geom_hbond_distance_HA
_geom_hbond_distance_DA
_geom_hbond_angle_DHA
C1 H1 N1 4_555 0.99(2) 2.57(2) 3.487(2) 154.7(16)
C4 H4 N2 4_645 0.97(2) 2.63(2) 3.496(3) 148.6(16)

loop_
_geom_torsion_atom_site_label_1
_geom_torsion_atom_site_label_2
_geom_torsion_atom_site_label_3
_geom_torsion_atom_site_label_4
_geom_torsion
C9 C1 C2 C3 -0.3(3)
C9 C1 C2 C12 179.22(17)
C1 C2 C3 C4 1.2(3)
C12 C2 C3 C4 -178.34(18)
C1 C2 C3 C11 -179.20(18)
C12 C2 C3 C11 1.3(3)
C2 C3 C4 C10 -1.4(3)
C11 C3 C4 C10 179.00(17)
C10 C5 C6 C7 -0.5(3)
C5 C6 C7 C8 0.3(3)
C6 C7 C8 C9 0.3(3)
C7 C8 C9 C1 179.15(18)
C7 C8 C9 C10 -0.6(3)
C2 C1 C9 C8 179.82(18)
C2 C1 C9 C10 -0.4(3)
C6 C5 C10 C4 -179.41(18)
C6 C5 C10 C9 0.1(3)
C3 C4 C10 C5 -179.76(18)
C3 C4 C10 C9 0.7(3)
C8 C9 C10 C5 0.4(3)
C1 C9 C10 C5 -179.37(18)
C8 C9 C10 C4 179.98(18)
C1 C9 C10 C4 0.2(3)

loop_
_cod_related_entry_id
_cod_related_entry_database
_cod_related_entry_code
1 ChemSpider 522705
